data_4063128
loop_
_publ_author_name
'J.F. Carpentier'
'C.W. Lehmann'

_journal_name_full Organometallics
_journal_year 2004
_chemical_formula_moiety 'C42 H36 Br2 Y2, C7 H8'
_chemical_formula_sum 'C49 H44 Br2 Y2'
_chemical_formula_weight 970.48
_space_group_IT_number 2
_space_group_name_Hall '-P 1'
_space_group_name_H-M_alt 'P -1'
_symmetry_cell_setting triclinic
_symmetry_Int_Tables_number 2
_symmetry_space_group_name_Hall '-P 1'
_symmetry_space_group_name_H-M 'P -1'
_cell_angle_alpha 91.405(3)
_cell_angle_beta 104.014(3)
_cell_angle_gamma 90.455(2)
_cell_formula_units_Z 2
_cell_length_a 9.2140(4)
_cell_length_b 12.6316(6)
_cell_length_c 17.4376(9)
_cell_measurement_temperature 100
_cell_volume 1968.32(16)
_diffrn_ambient_temperature 100
_exptl_crystal_density_diffrn 1.637
_cod_depositor_comments
;
The following automatic conversions were performed:
'_geom_bond_publ_flag' value 'N' changed to 'n' according to
'/home/saulius/struct/CIF-dictionaries/cif_core.dic' dictionary named
'cif_core.dic' version 2.4.1 from 2010-06-29 (44 times).

Automatic conversion script
Id: cif_fix_enum 1527 2010-12-29 10:47:43Z saulius 
;
_cod_database_code 4063128

loop_
_symmetry_equiv_pos_as_xyz
'x, y, z'
'-x, -y, -z'

loop_
_atom_site_label
_atom_site_type_symbol
_atom_site_fract_x
_atom_site_fract_y
_atom_site_fract_z
_atom_site_U_iso_or_equiv
_atom_site_adp_type
_atom_site_occupancy
_atom_site_symmetry_multiplicity
_atom_site_calc_flag
_atom_site_refinement_flags
_atom_site_disorder_assembly
_atom_site_disorder_group
Y1 Y 0.99844(9) 1.64151(7) -0.05300(5) 0.0205(2) Uani 1 1 d . . .
Br1 Br 0.78483(10) 1.48849(7) -0.03857(5) 0.0281(2) Uani 1 1 d . . .
C1 C 1.3028(10) 1.7294(7) -0.1195(6) 0.028(2) Uani 1 1 d . . .
H1 H 1.3291 1.7996 -0.1001 0.033 Uiso 1 1 calc R . .
C2 C 1.4106(10) 1.6552(8) -0.1146(5) 0.027(2) Uani 1 1 d . . .
H2 H 1.5117 1.6761 -0.0928 0.032 Uiso 1 1 calc R . .
C3 C 1.3799(10) 1.5482(7) -0.1405(5) 0.029(2) Uani 1 1 d . . .
H3 H 1.4587 1.4989 -0.1358 0.035 Uiso 1 1 calc R . .
C4 C 1.2370(10) 1.5178(7) -0.1720(5) 0.025(2) Uani 1 1 d . . .
H4 H 1.2154 1.4464 -0.1899 0.030 Uiso 1 1 calc R . .
C4B C 0.9609(10) 1.5780(7) -0.2079(5) 0.023(2) Uani 1 1 d . . .
C4A C 1.1185(10) 1.5901(7) -0.1788(5) 0.0202(19) Uani 1 1 d . . .
C5 C 0.8777(10) 1.4873(7) -0.2399(5) 0.026(2) Uani 1 1 d . . .
H5 H 0.9259 1.4221 -0.2448 0.031 Uiso 1 1 calc R . .
C6 C 0.7268(11) 1.4945(7) -0.2638(5) 0.029(2) Uani 1 1 d . . .
H6 H 0.6692 1.4336 -0.2861 0.034 Uiso 1 1 calc R . .
C7 C 0.6538(10) 1.5901(7) -0.2562(5) 0.026(2) Uani 1 1 d . . .
H7 H 0.5478 1.5927 -0.2725 0.031 Uiso 1 1 calc R . .
C8A C 0.8958(9) 1.6784(7) -0.2013(5) 0.0188(19) Uani 1 1 d . . .
C8 C 0.7342(10) 1.6793(7) -0.2255(5) 0.025(2) Uani 1 1 d . . .
H8 H 0.6830 1.7430 -0.2199 0.030 Uiso 1 1 calc R . .
C9A C 1.1497(10) 1.7013(6) -0.1538(5) 0.0185(19) Uani 1 1 d . . .
C9 C 1.0097(10) 1.7583(7) -0.1673(5) 0.026(2) Uani 1 1 d . . .
C10 C 0.9865(10) 1.8678(7) -0.1320(5) 0.024(2) Uani 1 1 d . . .
C11 C 0.9727(10) 1.8411(7) -0.0484(5) 0.024(2) Uani 1 1 d . . .
C12 C 0.8392(10) 1.8005(7) -0.0315(6) 0.028(2) Uani 1 1 d . . .
H12 H 0.7410 1.8040 -0.0646 0.034 Uiso 1 1 calc R . .
C13 C 0.8800(12) 1.7538(7) 0.0444(5) 0.031(2) Uani 1 1 d . . .
H13 H 0.8134 1.7200 0.0703 0.037 Uiso 1 1 calc R . .
C14 C 1.0348(11) 1.7661(7) 0.0741(5) 0.029(2) Uani 1 1 d . . .
H14 H 1.0917 1.7435 0.1238 0.035 Uiso 1 1 calc R . .
C15 C 1.0909(11) 1.8188(7) 0.0159(5) 0.028(2) Uani 1 1 d . . .
H15 H 1.1931 1.8361 0.0201 0.033 Uiso 1 1 calc R . .
C16 C 1.1166(11) 1.9449(7) -0.1284(6) 0.036(3) Uani 1 1 d . . .
H16A H 1.1395 1.9468 -0.1804 0.054 Uiso 1 1 calc R . .
H16B H 1.2047 1.9216 -0.0891 0.054 Uiso 1 1 calc R . .
H16C H 1.0890 2.0159 -0.1134 0.054 Uiso 1 1 calc R . .
C17 C 0.8487(11) 1.9223(7) -0.1794(6) 0.034(2) Uani 1 1 d . . .
H17A H 0.7592 1.8809 -0.1777 0.050 Uiso 1 1 calc R . .
H17B H 0.8556 1.9277 -0.2344 0.050 Uiso 1 1 calc R . .
H17C H 0.8424 1.9934 -0.1567 0.050 Uiso 1 1 calc R . .
Y1' Y 0.09114(9) 1.14472(6) -0.49101(5) 0.0202(2) Uani 1 1 d . . .
Br1' Br -0.08468(11) 1.02006(7) -0.61326(6) 0.0290(2) Uani 1 1 d . . .
C1' C 0.1524(10) 1.2798(7) -0.3175(5) 0.023(2) Uani 1 1 d . . .
H1' H 0.2532 1.3047 -0.3037 0.027 Uiso 1 1 calc R . .
C2' C 0.0938(11) 1.2264(7) -0.2633(5) 0.030(2) Uani 1 1 d . . .
H2' H 0.1566 1.2135 -0.2127 0.036 Uiso 1 1 calc R . .
C3' C -0.0559(12) 1.1906(7) -0.2808(5) 0.029(2) Uani 1 1 d . . .
H3' H -0.0935 1.1569 -0.2413 0.035 Uiso 1 1 calc R . .
C4' C -0.1473(11) 1.2038(7) -0.3540(6) 0.027(2) Uani 1 1 d . . .
H4' H -0.2481 1.1790 -0.3657 0.033 Uiso 1 1 calc R . .
C4A' C -0.0908(9) 1.2549(7) -0.4129(5) 0.0187(19) Uani 1 1 d . . .
C4B' C -0.1578(9) 1.2684(6) -0.4941(5) 0.0182(19) Uani 1 1 d . . .
C5' C -0.3008(10) 1.2409(7) -0.5386(5) 0.025(2) Uani 1 1 d . . .
H5' H -0.3721 1.2099 -0.5144 0.030 Uiso 1 1 calc R . .
C6' C -0.3369(10) 1.2596(7) -0.6186(5) 0.025(2) Uani 1 1 d . . .
H6' H -0.4344 1.2426 -0.6498 0.029 Uiso 1 1 calc R . .
C7' C -0.2292(10) 1.3040(7) -0.6543(5) 0.026(2) Uani 1 1 d . . .
H7' H -0.2538 1.3126 -0.7099 0.031 Uiso 1 1 calc R . .
C8A' C -0.0476(9) 1.3223(6) -0.5276(5) 0.0188(19) Uani 1 1 d . . .
C8' C -0.0891(10) 1.3352(7) -0.6105(5) 0.024(2) Uani 1 1 d . . .
H8' H -0.0197 1.3657 -0.6362 0.029 Uiso 1 1 calc R . .
C9A' C 0.0597(9) 1.2973(6) -0.3949(5) 0.0178(19) Uani 1 1 d . . .
C9' C 0.0880(9) 1.3414(6) -0.4661(5) 0.021(2) Uani 1 1 d . . .
C10' C 0.2427(10) 1.3740(7) -0.4785(6) 0.028(2) Uani 1 1 d . . .
C11' C 0.3064(9) 1.2674(7) -0.4989(6) 0.025(2) Uani 1 1 d . . .
C12' C 0.2695(10) 1.2126(7) -0.5726(5) 0.024(2) Uani 1 1 d . . .
H12' H 0.2251 1.2429 -0.6219 0.028 Uiso 1 1 calc R . .
C13' C 0.3090(10) 1.1055(7) -0.5612(6) 0.028(2) Uani 1 1 d . . .
H13' H 0.2956 1.0518 -0.6015 0.034 Uiso 1 1 calc R . .
C14' C 0.3706(10) 1.0915(7) -0.4814(6) 0.028(2) Uani 1 1 d . . .
H14' H 0.4074 1.0272 -0.4574 0.033 Uiso 1 1 calc R . .
C15' C 0.3685(10) 1.1903(7) -0.4424(6) 0.028(2) Uani 1 1 d . . .
H15' H 0.4032 1.2034 -0.3871 0.034 Uiso 1 1 calc R . .
C16' C 0.3431(10) 1.4293(7) -0.4052(6) 0.035(2) Uani 1 1 d . . .
H16D H 0.3724 1.3782 -0.3630 0.052 Uiso 1 1 calc R . .
H16E H 0.2883 1.4872 -0.3871 0.052 Uiso 1 1 calc R . .
H16F H 0.4328 1.4579 -0.4185 0.052 Uiso 1 1 calc R . .
C17' C 0.2298(10) 1.4505(7) -0.5481(6) 0.028(2) Uani 1 1 d . . .
H17D H 0.3294 1.4782 -0.5483 0.042 Uiso 1 1 calc R . .
H17E H 0.1648 1.5094 -0.5416 0.042 Uiso 1 1 calc R . .
H17F H 0.1872 1.4123 -0.5981 0.042 Uiso 1 1 calc R . .
C21 C 0.5060(11) 1.0837(10) -0.2048(7) 0.048(3) Uani 1 1 d . . .
C22 C 0.4651(11) 1.0699(9) -0.1341(8) 0.049(3) Uani 1 1 d . . .
H22 H 0.4349 1.0014 -0.1220 0.058 Uiso 1 1 calc R . .
C23 C 0.4672(12) 1.1533(10) -0.0805(7) 0.048(3) Uani 1 1 d . . .
H23 H 0.4358 1.1423 -0.0332 0.057 Uiso 1 1 calc R . .
C24 C 0.5141(12) 1.2501(9) -0.0960(7) 0.045(3) Uani 1 1 d . . .
H24 H 0.5163 1.3073 -0.0594 0.054 Uiso 1 1 calc R . .
C25 C 0.5578(11) 1.2658(9) -0.1632(7) 0.042(3) Uani 1 1 d . . .
H25 H 0.5916 1.3342 -0.1730 0.051 Uiso 1 1 calc R . .
C26 C 0.5547(12) 1.1868(12) -0.2167(7) 0.054(3) Uani 1 1 d . . .
H26 H 0.5860 1.2007 -0.2635 0.065 Uiso 1 1 calc R . .
C27 C 0.4907(14) 0.9953(12) -0.2640(9) 0.097(6) Uani 1 1 d . . .
H27A H 0.4825 0.9281 -0.2384 0.146 Uiso 1 1 calc R . .
H27B H 0.5788 0.9944 -0.2862 0.146 Uiso 1 1 calc R . .
H27C H 0.4007 1.0052 -0.3064 0.146 Uiso 1 1 calc R . .

loop_
_atom_site_aniso_label
_atom_site_aniso_U_11
_atom_site_aniso_U_22
_atom_site_aniso_U_33
_atom_site_aniso_U_23
_atom_site_aniso_U_13
_atom_site_aniso_U_12
Y1 0.0202(5) 0.0209(5) 0.0210(5) 0.0028(4) 0.0061(4) -0.0009(4)
Br1 0.0233(5) 0.0301(5) 0.0296(5) 0.0069(4) 0.0032(4) -0.0038(4)
C1 0.018(5) 0.028(5) 0.040(6) 0.005(5) 0.012(4) -0.002(4)
C2 0.012(5) 0.048(6) 0.020(5) 0.007(4) 0.005(4) -0.005(4)
C3 0.022(5) 0.029(5) 0.037(6) -0.004(5) 0.010(4) 0.003(4)
C4 0.034(6) 0.018(5) 0.021(5) 0.000(4) 0.008(4) 0.002(4)
C4B 0.020(5) 0.026(5) 0.020(5) 0.009(4) 0.001(4) -0.004(4)
C4A 0.024(5) 0.022(5) 0.015(4) 0.008(4) 0.006(4) 0.002(4)
C5 0.023(5) 0.037(6) 0.022(5) 0.005(4) 0.016(4) 0.001(4)
C6 0.031(6) 0.032(5) 0.023(5) 0.000(4) 0.009(4) -0.010(4)
C7 0.022(5) 0.035(6) 0.019(5) 0.003(4) 0.003(4) -0.007(4)
C8A 0.019(5) 0.028(5) 0.013(4) 0.008(4) 0.010(4) 0.002(4)
C8 0.028(5) 0.026(5) 0.026(5) 0.013(4) 0.015(4) 0.010(4)
C9A 0.028(5) 0.018(4) 0.014(4) 0.001(4) 0.014(4) -0.004(4)
C9 0.020(5) 0.034(5) 0.021(5) 0.011(4) -0.003(4) 0.006(4)
C10 0.018(5) 0.026(5) 0.025(5) 0.007(4) -0.003(4) -0.001(4)
C11 0.031(5) 0.015(4) 0.031(5) -0.002(4) 0.014(4) -0.007(4)
C12 0.023(5) 0.022(5) 0.041(6) -0.002(4) 0.013(4) 0.003(4)
C13 0.048(7) 0.023(5) 0.023(5) 0.003(4) 0.014(5) -0.004(5)
C14 0.044(7) 0.022(5) 0.021(5) -0.001(4) 0.008(5) 0.000(4)
C15 0.026(5) 0.032(5) 0.024(5) -0.005(4) 0.002(4) 0.005(4)
C16 0.042(6) 0.019(5) 0.046(7) 0.009(5) 0.010(5) -0.006(4)
C17 0.030(6) 0.026(5) 0.044(6) 0.006(5) 0.008(5) 0.002(4)
Y1' 0.0191(5) 0.0186(4) 0.0238(5) 0.0008(4) 0.0066(4) 0.0002(3)
Br1' 0.0325(6) 0.0252(5) 0.0284(5) 0.0006(4) 0.0055(4) -0.0010(4)
C1' 0.023(5) 0.020(5) 0.024(5) -0.005(4) 0.006(4) 0.003(4)
C2' 0.040(6) 0.028(5) 0.020(5) -0.001(4) 0.005(4) 0.001(5)
C3' 0.052(7) 0.016(5) 0.021(5) 0.002(4) 0.014(5) -0.001(4)
C4' 0.031(6) 0.018(5) 0.036(6) -0.005(4) 0.015(5) -0.001(4)
C4A' 0.016(5) 0.022(5) 0.022(5) 0.002(4) 0.011(4) 0.001(4)
C4B' 0.022(5) 0.017(4) 0.017(5) 0.000(4) 0.008(4) 0.007(4)
C5' 0.017(5) 0.026(5) 0.036(6) 0.000(4) 0.012(4) -0.007(4)
C6' 0.014(5) 0.027(5) 0.029(5) 0.000(4) -0.003(4) 0.003(4)
C7' 0.035(6) 0.028(5) 0.012(5) 0.004(4) 0.001(4) 0.005(4)
C8A' 0.016(5) 0.015(4) 0.024(5) 0.002(4) 0.003(4) 0.004(3)
C8' 0.029(5) 0.021(5) 0.024(5) 0.003(4) 0.010(4) -0.004(4)
C9A' 0.014(4) 0.016(4) 0.025(5) -0.004(4) 0.008(4) -0.003(3)
C9' 0.020(5) 0.013(4) 0.030(5) -0.007(4) 0.010(4) 0.002(4)
C10' 0.018(5) 0.023(5) 0.043(6) -0.003(4) 0.007(4) -0.004(4)
C11' 0.010(4) 0.032(5) 0.037(6) -0.001(5) 0.013(4) -0.005(4)
C12' 0.023(5) 0.023(5) 0.027(5) 0.002(4) 0.010(4) 0.000(4)
C13' 0.017(5) 0.032(5) 0.037(6) -0.007(5) 0.010(4) 0.000(4)
C14' 0.017(5) 0.026(5) 0.041(6) -0.002(5) 0.009(4) 0.005(4)
C15' 0.015(5) 0.037(6) 0.034(6) 0.010(5) 0.006(4) 0.007(4)
C16' 0.025(6) 0.033(6) 0.046(7) -0.011(5) 0.010(5) -0.014(4)
C17' 0.021(5) 0.019(5) 0.050(6) 0.009(4) 0.020(5) 0.004(4)
C21 0.017(6) 0.075(9) 0.042(7) -0.025(7) -0.006(5) 0.007(6)
C22 0.018(6) 0.048(7) 0.072(9) 0.009(7) -0.005(6) -0.008(5)
C23 0.031(7) 0.069(9) 0.045(7) 0.006(7) 0.012(5) 0.003(6)
C24 0.040(7) 0.050(7) 0.038(7) -0.012(6) 0.002(5) -0.005(6)
C25 0.035(7) 0.043(7) 0.046(7) 0.007(6) 0.004(5) -0.006(5)
C26 0.026(6) 0.100(11) 0.038(7) -0.001(7) 0.009(5) 0.004(7)
C27 0.037(8) 0.101(12) 0.122(13) -0.060(11) -0.036(8) 0.031(8)

loop_
_geom_bond_atom_site_label_1
_geom_bond_atom_site_label_2
_geom_bond_distance
_geom_bond_site_symmetry_2
_geom_bond_publ_flag
Y1 C9 2.530(9) . ?
Y1 C11 2.536(8) . ?
Y1 C15 2.554(9) . ?
Y1 C12 2.570(9) . ?
Y1 C8A 2.585(8) . ?
Y1 C9A 2.615(8) . ?
Y1 C13 2.625(9) . ?
Y1 C14 2.639(9) . ?
Y1 C4B 2.738(9) . ?
Y1 C4A 2.752(8) . ?
Y1 Br1 2.8055(13) 2_785 ?
Y1 Br1 2.8065(12) . ?
Br1 Y1 2.8055(13) 2_785 ?
C1 C2 1.360(12) . ?
C1 C9A 1.430(12) . ?
C1 H1 0.9500 . n
C2 C3 1.418(12) . ?
C2 H2 0.9500 . n
C3 C4 1.347(12) . ?
C3 H3 0.9500 . n
C4 C4A 1.413(12) . ?
C4 H4 0.9500 . n
C4B C5 1.399(12) . ?
C4B C8A 1.422(12) . ?
C4B C4A 1.423(11) . ?
C4A C9A 1.466(11) . ?
C5 C6 1.356(12) . ?
C5 H5 0.9500 . n
C6 C7 1.406(12) . ?
C6 H6 0.9500 . n
C7 C8 1.368(12) . ?
C7 H7 0.9500 . n
C8A C8 1.446(12) . ?
C8A C9 1.458(12) . ?
C8 H8 0.9500 . n
C9A C9 1.454(12) . ?
C9 C10 1.537(13) . ?
C10 C17 1.517(12) . ?
C10 C16 1.527(12) . ?
C10 C11 1.539(12) . ?
C11 C15 1.398(12) . ?
C11 C12 1.427(12) . ?
C12 C13 1.429(13) . ?
C12 H12 0.9500 . n
C13 C14 1.400(13) . ?
C13 H13 0.9500 . n
C14 C15 1.421(12) . ?
C14 H14 0.9500 . n
C15 H15 0.9500 . n
C16 H16A 0.9800 . n
C16 H16B 0.9800 . n
C16 H16C 0.9800 . n
C17 H17A 0.9800 . n
C17 H17B 0.9800 . n
C17 H17C 0.9800 . n
Y1' C9' 2.513(8) . ?
Y1' C11' 2.540(8) . ?
Y1' C15' 2.546(9) . ?
Y1' C12' 2.574(8) . ?
Y1' C9A' 2.588(8) . ?
Y1' C8A' 2.606(8) . ?
Y1' C14' 2.633(9) . ?
Y1' C13' 2.635(9) . ?
Y1' C4A' 2.766(8) . ?
Y1' C4B' 2.776(8) . ?
Y1' Br1' 2.7875(13) . ?
Y1' Br1' 2.8067(12) 2_574 ?
Br1' Y1' 2.8068(12) 2_574 ?
C1' C2' 1.384(12) . ?
C1' C9A' 1.434(12) . ?
C1' H1' 0.9500 . n
C2' C3' 1.407(13) . ?
C2' H2' 0.9500 . n
C3' C4' 1.363(13) . ?
C3' H3' 0.9500 . n
C4' C4A' 1.424(11) . ?
C4' H4' 0.9500 . n
C4A' C4B' 1.417(11) . ?
C4A' C9A' 1.442(11) . ?
C4B' C5' 1.394(11) . ?
C4B' C8A' 1.459(11) . ?
C5' C6' 1.380(12) . ?
C5' H5' 0.9500 . n
C6' C7' 1.411(12) . ?
C6' H6' 0.9500 . n
C7' C8' 1.380(12) . ?
C7' H7' 0.9500 . n
C8A' C8' 1.417(11) . ?
C8A' C9' 1.451(12) . ?
C8' H8' 0.9500 . n
C9A' C9' 1.452(11) . ?
C9' C10' 1.546(12) . ?
C10' C16' 1.534(12) . ?
C10' C11' 1.540(12) . ?
C10' C17' 1.553(12) . ?
C11' C12' 1.410(12) . ?
C11' C15' 1.424(12) . ?
C12' C13' 1.410(12) . ?
C12' H12' 0.9500 . n
C13' C14' 1.386(13) . ?
C13' H13' 0.9500 . n
C14' C15' 1.408(13) . ?
C14' H14' 0.9500 . n
C15' H15' 0.9500 . n
C16' H16D 0.9800 . n
C16' H16E 0.9800 . n
C16' H16F 0.9800 . n
C17' H17D 0.9800 . n
C17' H17E 0.9800 . n
C17' H17F 0.9800 . n
C21 C22 1.388(16) . ?
C21 C26 1.410(17) . ?
C21 C27 1.484(16) . ?
C22 C23 1.388(16) . ?
C22 H22 0.9500 . n
C23 C24 1.348(15) . ?
C23 H23 0.9500 . n
C24 C25 1.346(14) . ?
C24 H24 0.9500 . n
C25 C26 1.345(15) . ?
C25 H25 0.9500 . n
C26 H26 0.9500 . n
C27 H27A 0.9800 . n
C27 H27B 0.9800 . n
C27 H27C 0.9800 . n
